data_1521057
loop_
_publ_author_name
'Froehling, B.'
'Kreiner, G.'
'Jacobs, H.'

_publ_section_title
;
 Synthese und Kristallstruktur von Mangan(II)- und Zinkamid, Mn (N H2)2
 und Zn (N H2)2
;
_journal_name_full 'Zeitschrift fuer Anorganische und Allgemeine Chemie'
_journal_page_first 211
_journal_page_last 216
_journal_volume 625
_journal_year 1999
_chemical_formula_sum 'H4 Mn N2'
_chemical_name_systematic 'Mn (N H2)2'
_space_group_IT_number 142
_symmetry_space_group_name_Hall '-I 4bd 2c'
_symmetry_space_group_name_H-M 'I 41/a c d :2'
_cell_angle_alpha 90
_cell_angle_beta 90
_cell_angle_gamma 90
_cell_formula_units_Z 32
_cell_length_a 10.185
_cell_length_b 10.185
_cell_length_c 20.349
_cell_volume 2110.888
_citation_journal_id_ASTM ZAACAB
_cod_data_source_file Froehling_ZAACAB_1999_852.cif
_cod_data_source_block H4Mn1N2
_cod_original_formula_sum 'H4 Mn1 N2'
_cod_database_code 1521057

loop_
_symmetry_equiv_pos_as_xyz
x,y,z
-y+1/4,x+3/4,z+1/4
-x+1/2,-y,z+1/2
y+1/4,-x+1/4,z+3/4
x,-y,-z+1/2
y+1/4,x+3/4,-z+3/4
-x+1/2,y,-z
-y+1/4,-x+1/4,-z+1/4
-x,-y,-z
y-1/4,-x-3/4,-z-1/4
x-1/2,y,-z-1/2
-y-1/4,x-1/4,-z-3/4
-x,y,z-1/2
-y-1/4,-x-3/4,z-3/4
x-1/2,-y,z
y-1/4,x-1/4,z-1/4
x+1/2,y+1/2,z+1/2
-y+3/4,x+5/4,z+3/4
-x+1,-y+1/2,z+1
y+3/4,-x+3/4,z+5/4
x+1/2,-y+1/2,-z+1
y+3/4,x+5/4,-z+5/4
-x+1,y+1/2,-z+1/2
-y+3/4,-x+3/4,-z+3/4
-x+1/2,-y+1/2,-z+1/2
y+1/4,-x-1/4,-z+1/4
x,y+1/2,-z
-y+1/4,x+1/4,-z-1/4
-x+1/2,y+1/2,z
-y+1/4,-x-1/4,z-1/4
x,-y+1/2,z+1/2
y+1/4,x+1/4,z+1/4

loop_
_atom_site_label
_atom_site_type_symbol
_atom_site_fract_x
_atom_site_fract_y
_atom_site_fract_z
_atom_site_occupancy
_atom_site_U_iso_or_equiv
Mn1 Mn+2 0.1188 0.1237 0.31316 1 0.0
H1 H+1 0.063 0.28 0.02 1 0.0
N2 N-3 0.235 0 0.25 1 0.0
N3 N-3 0.265 0.255 0.1263 1 0.0
H4 H+1 0.23 0.33 0.1 1 0.0
H3 H+1 0.018 0.038 0.104 1 0.0
H2 H+1 0.26 0.08 0.236 1 0.0
N1 N-3 0 0.25 0.2561 1 0.0
